data_7715724
loop_
_publ_author_name
'Dan, Wenyan'
'Chen, Zhenxia'
'Ling, Yun'
'Jia, Yu'
'Yang, Yongtai'
'Liu, Xiaofeng'
'Deng, Mingli'

_publ_section_title
;
 Discovery of two predictable (3,18)-connected topologies based on
 Wells-Dawson type cages for the design of porous metal
 phosphonocarboxylate frameworks.
;
_journal_issue 18
_journal_name_full 'Dalton transactions (Cambridge, England : 2003)'
_journal_page_first 7734
_journal_page_last 7741
_journal_paper_doi 10.1039/d4dt00590b
_journal_volume 53
_journal_year 2024
_chemical_formula_moiety 'C84 H42 Co12 O42 P6, 0.833(H6 O3)'
_chemical_formula_sum 'C84 H47 Co12 O44.5 P6'
_chemical_formula_weight 2661.19
_space_group_crystal_system trigonal
_space_group_IT_number 148
_space_group_name_Hall '-R 3'
_space_group_name_H-M_alt 'R -3 :H'
_atom_sites_solution_hydrogens mixed
_atom_sites_solution_primary direct
_audit_creation_date 2023-09-05
_audit_creation_method
;
Olex2 1.5
(compiled 2021.08.20 svn.r13c46975 for OlexSys, GUI svn.r6396)
;
_audit_update_record
;
2023-09-13 deposited with the CCDC.	2024-04-11 downloaded from the CCDC.
;
_cell_angle_alpha 90
_cell_angle_beta 90
_cell_angle_gamma 120
_cell_formula_units_Z 3
_cell_length_a 17.417(3)
_cell_length_b 17.417(3)
_cell_length_c 37.879(6)
_cell_measurement_reflns_used 6452
_cell_measurement_temperature 296(2)
_cell_measurement_theta_max 27.306
_cell_measurement_theta_min 2.338
_cell_volume 9951(3)
_computing_cell_refinement 'SAINT v7.68A (Bruker, 2009)'
_computing_data_reduction 'SAINT v7.68A (Bruker, 2009)'
_computing_molecular_graphics 'Olex2 1.5 (Dolomanov et al., 2009)'
_computing_publication_material 'Olex2 1.5 (Dolomanov et al., 2009)'
_computing_structure_refinement 'XL  (Sheldrick, 2008)'
_computing_structure_solution 'XS  (Sheldrick, 2008)'
_diffrn_ambient_temperature 296.15
_diffrn_measured_fraction_theta_full 0.995
_diffrn_measured_fraction_theta_max 0.993
_diffrn_measurement_device_type 'Bruker APEX-II CCD'
_diffrn_measurement_method '\f and \w scans'
_diffrn_radiation_monochromator graphite
_diffrn_radiation_type MoK\a
_diffrn_radiation_wavelength 0.71073
_diffrn_reflns_av_R_equivalents 0.0584
_diffrn_reflns_av_unetI/netI 0.0427
_diffrn_reflns_Laue_measured_fraction_full 0.995
_diffrn_reflns_Laue_measured_fraction_max 0.993
_diffrn_reflns_limit_h_max 11
_diffrn_reflns_limit_h_min -22
_diffrn_reflns_limit_k_max 22
_diffrn_reflns_limit_k_min 0
_diffrn_reflns_limit_l_max 49
_diffrn_reflns_limit_l_min 0
_diffrn_reflns_number 5052
_diffrn_reflns_point_group_measured_fraction_full 0.995
_diffrn_reflns_point_group_measured_fraction_max 0.993
_diffrn_reflns_theta_full 25.242
_diffrn_reflns_theta_max 27.502
_diffrn_reflns_theta_min 2.540
_diffrn_source_current 30.0
_diffrn_source_power 1.5
_diffrn_source_voltage 50.0
_diffrn_standards_number 0
_exptl_absorpt_coefficient_mu 1.598
_exptl_absorpt_correction_T_max 0.7456
_exptl_absorpt_correction_T_min 0.6099
_exptl_absorpt_correction_type multi-scan
_exptl_absorpt_process_details
;
SADABS-2008/1 (Bruker,2008) was used for absorption correction.
wR2(int) was 0.0784 before and 0.0582 after correction.
The Ratio of minimum to maximum transmission is 0.8180.
The \l/2 correction factor is 0.0015.
;
_exptl_crystal_colour red
_exptl_crystal_colour_primary red
_exptl_crystal_density_diffrn 1.332
_exptl_crystal_description block
_exptl_crystal_F_000 3963
_exptl_crystal_size_max 0.26
_exptl_crystal_size_mid 0.16
_exptl_crystal_size_min 0.13
_refine_diff_density_max 1.526
_refine_diff_density_min -0.608
_refine_diff_density_rms 0.160
_refine_ls_extinction_method none
_refine_ls_goodness_of_fit_ref 1.143
_refine_ls_hydrogen_treatment constr
_refine_ls_matrix_type full
_refine_ls_number_parameters 229
_refine_ls_number_reflns 5052
_refine_ls_number_restraints 8
_refine_ls_restrained_S_all 1.278
_refine_ls_R_factor_all 0.0868
_refine_ls_R_factor_gt 0.0566
_refine_ls_shift/su_max 0.001
_refine_ls_shift/su_mean 0.000
_refine_ls_structure_factor_coef Fsqd
_refine_ls_weighting_details 'w=1/[\s^2^(Fo^2^)+(0.0876P)^2^+123.5752P] where P=(Fo^2^+2Fc^2^)/3'
_refine_ls_weighting_scheme calc
_refine_ls_wR_factor_gt 0.1729
_refine_ls_wR_factor_ref 0.1952
_reflns_Friedel_coverage 0.000
_reflns_number_gt 3685
_reflns_number_total 5052
_reflns_threshold_expression 'I > 2\s(I)'
_cod_data_source_file d4dt00590b2.cif
_cod_data_source_block mo_5013b_0m_a
_cod_depositor_comments 'Adding full bibliography for 7715722--7715727.cif.'
_cod_original_sg_symbol_H-M 'R -3'
_cod_original_formula_sum 'C84 H47 Co12 O44.50 P6'
_cod_database_code 7715724
_shelx_shelxl_version_number 2019/1
_shelx_space_group_comment
;
The symmetry employed for this shelxl refinement is uniquely defined
by the following loop, which should always be used as a source of
symmetry information in preference to the above space-group names.
They are only intended as comments.
;
_shelx_estimated_absorpt_t_max 0.819
_shelx_estimated_absorpt_t_min 0.681
_olex2_refinement_description
;
1. Fixed Uiso
 At 1.2 times of:
  All C(H) groups, All O(H,H) groups
2. Restrained distances
 H9A-O9 = H9A-H9B
 0.85 with sigma of 0.01
3. Uiso/Uaniso restraints and constraints
: with sigma of 0.01 and sigma for terminal atoms of 0.02
Uanis(O9) \\sim Ueq: with sigma of 0.006 and sigma for terminal atoms of 0.012
4. Others
 Fixed Sof: O8(0.16667) H8A(0.16667) H8B(0.16667) O9(0.25) H9A(0.25) H9B(0.25)
5.a Riding coordinates:
 O8(H8A,H8B), O9(H9A,H9B)
5.b Aromatic/amide H refined with riding coordinates:
 C2(H2), C3(H3), C5(H5), C6(H6), C8(H8), C10(H10), C12(H12)
;
_olex2_submission_special_instructions 'No special instructions were received'

loop_
_space_group_symop_operation_xyz
'x, y, z'
'-y, x-y, z'
'-x+y, -x, z'
'x+2/3, y+1/3, z+1/3'
'-y+2/3, x-y+1/3, z+1/3'
'-x+y+2/3, -x+1/3, z+1/3'
'x+1/3, y+2/3, z+2/3'
'-y+1/3, x-y+2/3, z+2/3'
'-x+y+1/3, -x+2/3, z+2/3'
'-x, -y, -z'
'y, -x+y, -z'
'x-y, x, -z'
'-x+2/3, -y+1/3, -z+1/3'
'y+2/3, -x+y+1/3, -z+1/3'
'x-y+2/3, x+1/3, -z+1/3'
'-x+1/3, -y+2/3, -z+2/3'
'y+1/3, -x+y+2/3, -z+2/3'
'x-y+1/3, x+2/3, -z+2/3'

loop_
_atom_site_label
_atom_site_type_symbol
_atom_site_fract_x
_atom_site_fract_y
_atom_site_fract_z
_atom_site_U_iso_or_equiv
_atom_site_adp_type
_atom_site_occupancy
_atom_site_site_symmetry_order
_atom_site_calc_flag
_atom_site_refinement_flags_posn
_atom_site_refinement_flags_adp
_atom_site_refinement_flags_occupancy
_atom_site_disorder_assembly
_atom_site_disorder_group
P1 P 0.34093(8) 0.49763(8) 0.61471(3) 0.0209(3) Uani 1 1 d . . . . .
O1 O 0.3445(3) 0.4869(3) 0.65380(10) 0.0349(9) Uani 1 1 d . . . . .
C1 C 0.3520(4) 0.4114(4) 0.59393(14) 0.0272(11) Uani 1 1 d . . . . .
Co2 Co 0.53909(5) 0.33836(5) 0.44251(2) 0.0225(2) Uani 1 1 d . . . . .
O2 O 0.2539(2) 0.4907(3) 0.60333(10) 0.0271(8) Uani 1 1 d . . . . .
C2 C 0.2810(5) 0.3255(5) 0.5934(3) 0.069(3) Uani 1 1 d . . . . .
H2 H 0.225449 0.313337 0.601251 0.083 Uiso 1 1 calc R U . . .
O3 O 0.4215(2) 0.5864(2) 0.60256(9) 0.0228(7) Uani 1 1 d . . . . .
C3 C 0.2939(5) 0.2566(5) 0.5807(3) 0.067(3) Uani 1 1 d . . . . .
H3 H 0.246897 0.198583 0.581053 0.081 Uiso 1 1 calc R U . . .
O4 O 0.5588(3) 0.2482(3) 0.46581(10) 0.0304(8) Uani 1 1 d . . . . .
C4 C 0.3739(4) 0.2734(4) 0.56786(16) 0.0341(13) Uani 1 1 d . . . . .
O5 O 0.5714(3) 0.1351(3) 0.48183(10) 0.0309(8) Uani 1 1 d . . . . .
C5 C 0.4430(5) 0.3613(4) 0.5666(2) 0.055(2) Uani 1 1 d . . . . .
H5 H 0.497397 0.374485 0.557020 0.066 Uiso 1 1 calc R U . . .
O6 O 0.3375(3) -0.0370(3) 0.60945(11) 0.0344(9) Uani 1 1 d . . . . .
C6 C 0.4309(5) 0.4288(4) 0.5796(2) 0.0488(18) Uani 1 1 d . . . . .
H6 H 0.477405 0.487061 0.578450 0.059 Uiso 1 1 calc R U . . .
O7 O 0.3152(3) -0.0987(3) 0.55603(10) 0.0319(9) Uani 1 1 d . . . . .
C7 C 0.3898(4) 0.2014(4) 0.55440(17) 0.0340(12) Uani 1 1 d . . . . .
O8 O 0.666667 0.333333 0.5693(8) 0.102(9) Uani 0.5 3 d S T P A 1
H8A H 0.722980 0.356010 0.575760 0.122 Uiso 0.1667 1 d R U P A 1
H8B H 0.646540 0.290210 0.584280 0.122 Uiso 0.1667 1 d R U P A 1
C8 C 0.3557(4) 0.1198(4) 0.57148(15) 0.0331(12) Uani 1 1 d . . . . .
H8 H 0.321776 0.108697 0.591804 0.040 Uiso 1 1 calc R U . . .
C9 C 0.3723(4) 0.0550(4) 0.55826(15) 0.0297(11) Uani 1 1 d . . . . .
C10 C 0.4278(4) 0.0734(3) 0.52888(14) 0.0262(10) Uani 1 1 d . . . . .
H10 H 0.439490 0.030388 0.520121 0.031 Uiso 1 1 calc R U . . .
C11 C 0.4652(4) 0.1559(4) 0.51299(13) 0.0264(10) Uani 1 1 d . . . . .
C12 C 0.4446(4) 0.2189(4) 0.52504(15) 0.0311(12) Uani 1 1 d . . . . .
H12 H 0.467602 0.273060 0.513470 0.037 Uiso 1 1 calc R U . . .
C13 C 0.5338(4) 0.1803(3) 0.48510(13) 0.0258(10) Uani 1 1 d . . . . .
C14 C 0.3380(4) -0.0338(4) 0.57593(15) 0.0290(11) Uani 1 1 d . . . . .
Co1 Co 0.34376(5) 0.48115(5) 0.70355(2) 0.0249(2) Uani 1 1 d . . . . .
O9 O 0.516(2) 0.406(3) 0.6718(9) 0.107(10) Uani 0.25 1 d D U P B 2
H9A H 0.560089 0.405415 0.683444 0.128 Uiso 0.25 1 d DR U P B 2
H9B H 0.488399 0.347295 0.673934 0.128 Uiso 0.25 1 d DR U P B 2

loop_
_atom_site_aniso_label
_atom_site_aniso_U_11
_atom_site_aniso_U_22
_atom_site_aniso_U_33
_atom_site_aniso_U_23
_atom_site_aniso_U_13
_atom_site_aniso_U_12
P1 0.0237(6) 0.0230(6) 0.0164(6) -0.0003(5) 0.0006(5) 0.0120(5)
O1 0.042(2) 0.041(2) 0.0201(19) 0.0018(16) 0.0005(16) 0.0200(19)
C1 0.030(3) 0.026(3) 0.030(3) 0.000(2) 0.002(2) 0.017(2)
Co2 0.0241(4) 0.0252(4) 0.0198(4) 0.0011(3) 0.0000(3) 0.0136(3)
O2 0.0244(18) 0.034(2) 0.0256(19) 0.0015(15) 0.0029(14) 0.0163(16)
C2 0.042(4) 0.033(4) 0.124(8) -0.012(4) 0.033(4) 0.012(3)
O3 0.0226(17) 0.0222(17) 0.0191(17) -0.0007(13) -0.0017(13) 0.0080(14)
C3 0.047(4) 0.027(3) 0.118(8) -0.010(4) 0.033(5) 0.012(3)
O4 0.035(2) 0.030(2) 0.0266(19) 0.0057(15) 0.0022(16) 0.0163(17)
C4 0.040(3) 0.027(3) 0.036(3) 0.006(2) 0.014(2) 0.018(3)
O5 0.036(2) 0.033(2) 0.0260(19) 0.0036(16) 0.0056(16) 0.0195(18)
C5 0.054(4) 0.033(3) 0.079(5) 0.005(3) 0.038(4) 0.023(3)
O6 0.049(2) 0.029(2) 0.029(2) 0.0057(16) 0.0108(18) 0.0225(19)
C6 0.046(4) 0.030(3) 0.067(5) 0.002(3) 0.030(3) 0.016(3)
O7 0.040(2) 0.029(2) 0.031(2) 0.0032(16) 0.0041(17) 0.0209(18)
C7 0.037(3) 0.027(3) 0.040(3) 0.004(2) 0.010(2) 0.017(2)
O8 0.095(12) 0.095(12) 0.11(2) 0.000 0.000 0.048(6)
C8 0.041(3) 0.031(3) 0.029(3) 0.004(2) 0.012(2) 0.019(3)
C9 0.034(3) 0.026(3) 0.030(3) 0.003(2) 0.004(2) 0.016(2)
C10 0.033(3) 0.022(2) 0.026(3) -0.001(2) 0.003(2) 0.016(2)
C11 0.032(3) 0.030(3) 0.021(2) 0.002(2) 0.002(2) 0.019(2)
C12 0.040(3) 0.031(3) 0.026(3) 0.007(2) 0.008(2) 0.021(2)
C13 0.030(3) 0.026(3) 0.020(2) 0.0015(19) 0.000(2) 0.013(2)
C14 0.032(3) 0.028(3) 0.032(3) 0.005(2) 0.009(2) 0.019(2)
Co1 0.0300(4) 0.0257(4) 0.0187(3) 0.0007(3) 0.0007(3) 0.0136(3)
O9 0.098(14) 0.128(15) 0.096(14) -0.009(10) 0.003(10) 0.057(10)

loop_
_atom_type_symbol
_atom_type_description
_atom_type_scat_dispersion_real
_atom_type_scat_dispersion_imag
_atom_type_scat_source
C C 0.0033 0.0016 'International Tables Vol C Tables 4.2.6.8 and 6.1.1.4'
H H 0.0000 0.0000 'International Tables Vol C Tables 4.2.6.8 and 6.1.1.4'
Co Co 0.3494 0.9721 'International Tables Vol C Tables 4.2.6.8 and 6.1.1.4'
O O 0.0106 0.0060 'International Tables Vol C Tables 4.2.6.8 and 6.1.1.4'
P P 0.1023 0.0942 'International Tables Vol C Tables 4.2.6.8 and 6.1.1.4'

loop_
_geom_angle_atom_site_label_1
_geom_angle_atom_site_label_2
_geom_angle_atom_site_label_3
_geom_angle
_geom_angle_site_symmetry_1
_geom_angle_site_symmetry_3
_geom_angle_publ_flag
O1 P1 C1 107.6(2) . . ?
O1 P1 O2 111.9(2) . . ?
O1 P1 O3 110.2(2) . . ?
O2 P1 C1 109.3(2) . . ?
O2 P1 O3 111.3(2) . . ?
O3 P1 C1 106.4(2) . . ?
P1 O1 Co1 174.0(3) . . ?
C2 C1 P1 120.1(5) . . ?
C6 C1 P1 120.6(5) . . ?
C6 C1 C2 119.3(6) . . ?
O2 Co2 Co1 42.00(9) 11_556 9_554 ?
O3 Co2 O2 75.02(13) 10_666 11_556 ?
O3 Co2 Co1 43.52(10) 10_666 9_554 ?
O4 Co2 O2 82.50(15) . 11_556 ?
O4 Co2 O3 138.10(16) . 10_666 ?
O4 Co2 O5 103.42(16) . 3_665 ?
O4 Co2 O7 115.49(17) . 12_556 ?
O4 Co2 Co1 124.48(12) . 9_554 ?
O5 Co2 O2 170.92(15) 3_665 11_556 ?
O5 Co2 O3 103.92(15) 3_665 10_666 ?
O5 Co2 Co1 131.76(12) 3_665 9_554 ?
O7 Co2 O2 85.62(15) 12_556 11_556 ?
O7 Co2 O3 97.73(15) 12_556 10_666 ?
O7 Co2 O5 85.60(16) 12_556 3_665 ?
O7 Co2 Co1 70.05(11) 12_556 9_554 ?
P1 O2 Co2 138.4(2) . 12_556 ?
P1 O2 Co1 132.7(2) . 14_456 ?
Co1 O2 Co2 86.29(14) 14_456 12_556 ?
C1 C2 H2 120.4 . . ?
C1 C2 C3 119.2(6) . . ?
C3 C2 H2 120.4 . . ?
P1 O3 Co2 137.1(2) . 10_666 ?
P1 O3 Co1 130.5(2) . 15_556 ?
Co1 O3 Co2 92.39(14) 15_556 10_666 ?
C2 C3 H3 119.3 . . ?
C4 C3 C2 121.3(6) . . ?
C4 C3 H3 119.3 . . ?
C13 O4 Co2 152.2(4) . . ?
C3 C4 C5 118.4(6) . . ?
C3 C4 C7 122.5(6) . . ?
C5 C4 C7 119.1(5) . . ?
C13 O5 Co2 102.5(3) . 2_655 ?
C4 C5 H5 119.8 . . ?
C6 C5 C4 120.4(6) . . ?
C6 C5 H5 119.8 . . ?
C14 O6 Co1 115.3(3) . 13_556 ?
C1 C6 C5 121.1(6) . . ?
C1 C6 H6 119.4 . . ?
C5 C6 H6 119.4 . . ?
C14 O7 Co2 132.1(4) . 11_556 ?
C8 C7 C4 122.1(5) . . ?
C8 C7 C12 119.1(5) . . ?
C12 C7 C4 118.7(5) . . ?
H8A O8 H8A 112.8 . 2_655 ?
H8A O8 H8A 112.8 2_655 3_665 ?
H8A O8 H8A 112.8 . 3_665 ?
H8A O8 H8B 94.9 . . ?
H8A O8 H8B 105.8 3_665 2_655 ?
H8A O8 H8B 26.2 2_655 3_665 ?
H8A O8 H8B 94.9 3_665 3_665 ?
H8A O8 H8B 94.9 2_655 2_655 ?
H8A O8 H8B 26.2 . 2_655 ?
H8A O8 H8B 105.8 . 3_665 ?
H8B O8 H8A 26.2 . 3_665 ?
H8B O8 H8A 105.8 . 2_655 ?
H8B O8 H8B 81.6 2_655 3_665 ?
H8B O8 H8B 81.6 . 3_665 ?
H8B O8 H8B 81.6 . 2_655 ?
C7 C8 H8 119.8 . . ?
C9 C8 C7 120.3(5) . . ?
C9 C8 H8 119.8 . . ?
C8 C9 C10 120.0(5) . . ?
C8 C9 C14 122.4(5) . . ?
C10 C9 C14 117.4(5) . . ?
C9 C10 H10 120.2 . . ?
C11 C10 C9 119.6(5) . . ?
C11 C10 H10 120.2 . . ?
C10 C11 C12 120.3(5) . . ?
C10 C11 C13 119.8(5) . . ?
C12 C11 C13 119.7(5) . . ?
C7 C12 H12 119.7 . . ?
C11 C12 C7 120.5(5) . . ?
C11 C12 H12 119.7 . . ?
O4 C13 C11 121.8(5) . . ?
O5 C13 O4 119.0(5) . . ?
O5 C13 C11 119.2(5) . . ?
O6 C14 C9 118.6(5) . . ?
O7 C14 O6 125.0(5) . . ?
O7 C14 C9 116.4(5) . . ?
O1 Co1 Co2 155.71(14) . 5 ?
O1 Co1 O2 118.37(17) . 15_556 ?
O1 Co1 O3 119.00(17) . 14_456 ?
O1 Co1 O6 115.86(18) . 13_556 ?
O2 Co1 Co2 51.71(11) 15_556 5 ?
O2 Co1 O3 83.52(15) 15_556 14_456 ?
O3 Co1 Co2 44.09(10) 14_456 5 ?
O6 Co1 Co2 87.48(12) 13_556 5 ?
O6 Co1 O2 112.55(17) 13_556 15_556 ?
O6 Co1 O3 102.52(16) 13_556 14_456 ?
H9A O9 H9B 85.5 . . ?

loop_
_geom_bond_atom_site_label_1
_geom_bond_atom_site_label_2
_geom_bond_distance
_geom_bond_site_symmetry_2
_geom_bond_publ_flag
P1 O1 1.498(4) . ?
P1 C1 1.789(5) . ?
P1 O2 1.521(4) . ?
P1 O3 1.550(4) . ?
O1 Co1 1.887(4) . ?
C1 C2 1.386(9) . ?
C1 C6 1.364(8) . ?
Co2 O2 2.316(4) 11_556 ?
Co2 O3 2.050(3) 10_666 ?
Co2 O4 1.974(4) . ?
Co2 O5 2.049(4) 3_665 ?
Co2 O7 2.011(4) 12_556 ?
Co2 Co1 2.9443(10) 9_554 ?
O2 Co1 1.974(4) 14_456 ?
C2 H2 0.9300 . ?
C2 C3 1.412(10) . ?
O3 Co1 2.029(3) 15_556 ?
C3 H3 0.9300 . ?
C3 C4 1.361(9) . ?
O4 C13 1.269(6) . ?
C4 C5 1.397(9) . ?
C4 C7 1.501(8) . ?
O5 C13 1.258(7) . ?
C5 H5 0.9300 . ?
C5 C6 1.384(9) . ?
O6 C14 1.271(7) . ?
O6 Co1 1.974(4) 13_556 ?
C6 H6 0.9300 . ?
O7 C14 1.246(7) . ?
C7 C8 1.396(8) . ?
C7 C12 1.397(8) . ?
O8 H8A 0.8888 3_665 ?
O8 H8A 0.8889 2_655 ?
O8 H8A 0.8888 . ?
O8 H8B 0.8628 . ?
O8 H8B 0.8627 2_655 ?
O8 H8B 0.8627 3_665 ?
C8 H8 0.9300 . ?
C8 C9 1.390(8) . ?
C9 C10 1.402(8) . ?
C9 C14 1.508(7) . ?
C10 H10 0.9300 . ?
C10 C11 1.385(7) . ?
C11 C12 1.389(8) . ?
C11 C13 1.489(7) . ?
C12 H12 0.9300 . ?
O9 H9A 0.8909 . ?
O9 H9B 0.8834 . ?

loop_
_geom_torsion_atom_site_label_1
_geom_torsion_atom_site_label_2
_geom_torsion_atom_site_label_3
_geom_torsion_atom_site_label_4
_geom_torsion
_geom_torsion_site_symmetry_1
_geom_torsion_site_symmetry_2
_geom_torsion_site_symmetry_3
_geom_torsion_site_symmetry_4
_geom_torsion_publ_flag
P1 C1 C2 C3 -172.5(8) . . . . ?
P1 C1 C6 C5 173.4(7) . . . . ?
O1 P1 C1 C2 76.0(7) . . . . ?
O1 P1 C1 C6 -101.8(6) . . . . ?
O1 P1 O2 Co2 154.7(3) . . . 12_556 ?
O1 P1 O2 Co1 -0.1(4) . . . 14_456 ?
O1 P1 O3 Co2 -169.6(3) . . . 10_666 ?
O1 P1 O3 Co1 6.6(4) . . . 15_556 ?
C1 P1 O2 Co2 -86.3(4) . . . 12_556 ?
C1 P1 O2 Co1 119.0(3) . . . 14_456 ?
C1 P1 O3 Co2 74.0(4) . . . 10_666 ?
C1 P1 O3 Co1 -109.8(3) . . . 15_556 ?
C1 C2 C3 C4 -2.3(16) . . . . ?
Co2 O4 C13 O5 157.5(6) . . . . ?
Co2 O4 C13 C11 -26.4(11) . . . . ?
Co2 O5 C13 O4 -0.8(6) 2_655 . . . ?
Co2 O5 C13 C11 -177.0(4) 2_655 . . . ?
Co2 O7 C14 O6 -42.2(8) 11_556 . . . ?
Co2 O7 C14 C9 135.0(4) 11_556 . . . ?
O2 P1 C1 C2 -45.7(7) . . . . ?
O2 P1 C1 C6 136.5(6) . . . . ?
O2 P1 O3 Co2 -44.9(4) . . . 10_666 ?
O2 P1 O3 Co1 131.3(3) . . . 15_556 ?
C2 C1 C6 C5 -4.4(12) . . . . ?
C2 C3 C4 C5 -1.7(14) . . . . ?
C2 C3 C4 C7 179.6(9) . . . . ?
O3 P1 C1 C2 -166.0(6) . . . . ?
O3 P1 C1 C6 16.2(6) . . . . ?
O3 P1 O2 Co2 31.0(4) . . . 12_556 ?
O3 P1 O2 Co1 -123.8(3) . . . 14_456 ?
C3 C4 C5 C6 2.8(13) . . . . ?
C3 C4 C7 C8 -41.2(11) . . . . ?
C3 C4 C7 C12 142.5(8) . . . . ?
C4 C5 C6 C1 0.3(13) . . . . ?
C4 C7 C8 C9 -179.7(6) . . . . ?
C4 C7 C12 C11 176.3(6) . . . . ?
C5 C4 C7 C8 140.1(7) . . . . ?
C5 C4 C7 C12 -36.1(10) . . . . ?
C6 C1 C2 C3 5.4(14) . . . . ?
C7 C4 C5 C6 -178.5(7) . . . . ?
C7 C8 C9 C10 3.9(9) . . . . ?
C7 C8 C9 C14 179.3(6) . . . . ?
C8 C7 C12 C11 -0.1(9) . . . . ?
C8 C9 C10 C11 -0.6(9) . . . . ?
C8 C9 C14 O6 -38.3(8) . . . . ?
C8 C9 C14 O7 144.3(6) . . . . ?
C9 C10 C11 C12 -2.9(8) . . . . ?
C9 C10 C11 C13 171.5(5) . . . . ?
C10 C9 C14 O6 137.2(6) . . . . ?
C10 C9 C14 O7 -40.2(8) . . . . ?
C10 C11 C12 C7 3.3(9) . . . . ?
C10 C11 C13 O4 167.9(5) . . . . ?
C10 C11 C13 O5 -16.0(8) . . . . ?
C12 C7 C8 C9 -3.5(10) . . . . ?
C12 C11 C13 O4 -17.7(8) . . . . ?
C12 C11 C13 O5 158.4(5) . . . . ?
C13 C11 C12 C7 -171.1(5) . . . . ?
C14 C9 C10 C11 -176.3(5) . . . . ?
Co1 O6 C14 O7 13.0(7) 13_556 . . . ?
Co1 O6 C14 C9 -164.1(4) 13_556 . . . ?
